data_4085831
loop_
_publ_author_name
'Feldman, Jerald'
'Vo, Giang D.'
'McLaren, Charles D.'
'Gehret, Troy C.'
'Park, Kyung-Ho'
'Meth, Jeffrey S.'
'Marshall, Will J.'
'Buriak, Joseph'
'Bryman, Lois M.'
'Dobbs, Kerwin D.'
'Scholz, Thomas H.'
'Zane, Steve G.'

_publ_section_title
;
 Highly Quantum Efficient Phosphorescent Sky Blue Emitters Based on
 Diastereomeric Iridium(III) Complexes of Atropisomeric
 5-Aryl-4H-1,2,4-triazole Ligands
;
_journal_issue 15
_journal_name_full Organometallics
_journal_page_first 3665
_journal_paper_doi 10.1021/acs.organomet.5b00198
_journal_volume 34
_journal_year 2015
_chemical_formula_sum 'C108 H90 Cl0 Ir N9'
_chemical_formula_weight 1706.09
_chemical_name_systematic
; 
 ? 
;
_space_group_IT_number 2
_symmetry_cell_setting triclinic
_symmetry_space_group_name_Hall '-P 1'
_symmetry_space_group_name_H-M 'P -1'
_atom_sites_solution_hydrogens geom
_atom_sites_solution_primary direct
_atom_sites_solution_secondary difmap
_audit_creation_method SHELXL-97
_cell_angle_alpha 93.974(2)
_cell_angle_beta 97.318(2)
_cell_angle_gamma 105.439(2)
_cell_formula_units_Z 2
_cell_length_a 12.8657(18)
_cell_length_b 16.492(2)
_cell_length_c 24.016(3)
_cell_measurement_temperature 173(2)
_cell_volume 4843.4(11)
_computing_structure_refinement 'SHELXL-97 (Sheldrick, 2008)'
_computing_structure_solution 'SHELXS-97 (Sheldrick, 2008)'
_diffrn_ambient_temperature 173(2)
_diffrn_measured_fraction_theta_full 0.990
_diffrn_measured_fraction_theta_max 0.990
_diffrn_radiation_monochromator graphite
_diffrn_radiation_source 'fine-focus sealed tube'
_diffrn_radiation_type MoK\a
_diffrn_radiation_wavelength 0.71073
_diffrn_reflns_av_R_equivalents 0.0409
_diffrn_reflns_av_sigmaI/netI 0.0829
_diffrn_reflns_limit_h_max 16
_diffrn_reflns_limit_h_min -16
_diffrn_reflns_limit_k_max 21
_diffrn_reflns_limit_k_min -21
_diffrn_reflns_limit_l_max 30
_diffrn_reflns_limit_l_min -31
_diffrn_reflns_number 38735
_diffrn_reflns_theta_full 27.39
_diffrn_reflns_theta_max 27.39
_diffrn_reflns_theta_min 1.47
_exptl_absorpt_coefficient_mu 1.428
_exptl_absorpt_correction_T_max 0.8943
_exptl_absorpt_correction_T_min 0.6130
_exptl_absorpt_process_details multi-scan
_exptl_crystal_colour gold
_exptl_crystal_density_diffrn 1.170
_exptl_crystal_density_method 'not measured'
_exptl_crystal_description plate
_exptl_crystal_F_000 1756
_exptl_crystal_size_max 0.38
_exptl_crystal_size_mid 0.38
_exptl_crystal_size_min 0.08
_refine_diff_density_max 1.485
_refine_diff_density_min -0.622
_refine_diff_density_rms 0.100
_refine_ls_extinction_method none
_refine_ls_goodness_of_fit_ref 0.908
_refine_ls_hydrogen_treatment mixed
_refine_ls_matrix_type full
_refine_ls_number_parameters 1066
_refine_ls_number_reflns 21804
_refine_ls_number_restraints 37
_refine_ls_restrained_S_all 0.908
_refine_ls_R_factor_all 0.0633
_refine_ls_R_factor_gt 0.0461
_refine_ls_shift/su_max 0.002
_refine_ls_shift/su_mean 0.000
_refine_ls_structure_factor_coef Fsqd
_refine_ls_weighting_details 'calc w=1/[\s^2^(Fo^2^)+(0.0670P)^2^+0.0000P] where P=(Fo^2^+2Fc^2^)/3'
_refine_ls_weighting_scheme calc
_refine_ls_wR_factor_gt 0.1091
_refine_ls_wR_factor_ref 0.1168
_reflns_number_gt 16726
_reflns_number_total 21804
_reflns_threshold_expression >2sigma(I)
_cod_data_source_file om5b00198_si_003.cif
_cod_data_source_block 13089
_cod_depositor_comments
;
The following automatic conversions were performed:

'_symmetry_cell_setting' value 'Triclinic' changed to 'triclinic'
according to
/usr/data/users/saulius/crontab/automatic-downloads/rss-feeds/ACS/lib/dictionaries/cif_core.dic
dictionary named 'cif_core.dic' version 2.4.2 from 2011-04-26.

Automatic conversion script
Id: cif_fix_values 3271 2015-04-21 07:52:19Z andrius 

 Adding full bibliography for 4085829--4085833.cif.
;
_cod_original_cell_volume 4843.4(12)
_cod_original_sg_symbol_H-M P-1
_cod_database_code 4085831

loop_
_symmetry_equiv_pos_as_xyz
'x, y, z'
'-x, -y, -z'

loop_
_atom_site_label
_atom_site_type_symbol
_atom_site_fract_x
_atom_site_fract_y
_atom_site_fract_z
_atom_site_U_iso_or_equiv
_atom_site_adp_type
_atom_site_occupancy
_atom_site_symmetry_multiplicity
_atom_site_calc_flag
_atom_site_refinement_flags
_atom_site_disorder_assembly
_atom_site_disorder_group
Ir1 Ir 1.455737(11) -0.763502(9) 0.302436(6) 0.02783(6) Uani 1 1 d . . .
N1 N 1.3784(2) -0.82468(19) 0.36520(13) 0.0276(7) Uani 1 1 d . . .
C1 C 1.2634(3) -0.8945(2) 0.41317(16) 0.0268(8) Uani 1 1 d . . .
N2 N 1.2971(2) -0.89846(18) 0.36445(14) 0.0299(7) Uani 1 1 d . . .
C2 C 1.3932(3) -0.7776(2) 0.41356(16) 0.0281(8) Uani 1 1 d . . .
N3 N 1.3218(2) -0.82047(19) 0.44657(13) 0.0282(7) Uani 1 1 d . . .
C3 C 1.4717(3) -0.6942(2) 0.42063(17) 0.0299(8) Uani 1 1 d . . .
N4 N 1.3962(3) -0.86148(19) 0.23783(13) 0.0326(7) Uani 1 1 d . . .
C4 C 1.5017(3) -0.6384(2) 0.47009(18) 0.0383(10) Uani 1 1 d . . .
H4A H 1.4705 -0.6534 0.5030 0.046 Uiso 1 1 calc R . .
N5 N 1.3062(3) -0.8846(2) 0.19700(14) 0.0365(8) Uani 1 1 d . . .
C5 C 1.5776(4) -0.5606(3) 0.4706(2) 0.0470(11) Uani 1 1 d . . .
H5A H 1.5979 -0.5216 0.5037 0.056 Uiso 1 1 calc R . .
N6 N 1.4106(3) -0.9685(2) 0.18464(14) 0.0359(8) Uani 1 1 d . . .
C6 C 1.6236(4) -0.5403(3) 0.4226(2) 0.0474(11) Uani 1 1 d . . .
H6A H 1.6767 -0.4876 0.4232 0.057 Uiso 1 1 calc R . .
N7 N 1.3326(2) -0.70662(19) 0.28127(14) 0.0316(7) Uani 1 1 d . . .
C7 C 1.5933(3) -0.5960(2) 0.37371(18) 0.0388(10) Uani 1 1 d . . .
H7A H 1.6253 -0.5796 0.3412 0.047 Uiso 1 1 calc R . .
N8 N 1.2335(3) -0.7105(2) 0.29892(14) 0.0338(7) Uani 1 1 d . . .
C8 C 1.5173(3) -0.6755(2) 0.37027(16) 0.0287(8) Uani 1 1 d . . .
N9 N 1.2576(3) -0.6274(2) 0.23058(15) 0.0379(8) Uani 1 1 d . . .
C9 C 1.1753(3) -0.9616(2) 0.42969(17) 0.0324(9) Uani 1 1 d . . .
C10 C 1.1912(3) -0.9971(3) 0.47922(18) 0.0394(10) Uani 1 1 d . . .
H10A H 1.2586 -0.9753 0.5038 0.047 Uiso 1 1 calc R . .
C11 C 1.1130(4) -1.0630(3) 0.4944(2) 0.0502(12) Uani 1 1 d . . .
H11A H 1.1260 -1.0865 0.5288 0.060 Uiso 1 1 calc R . .
C11A C 1.1983(8) -0.4662(6) 0.0308(4) 0.055(2) Uiso 0.50 1 d PD A 1
C12A C 1.1085(10) -0.5007(9) -0.0132(5) 0.092(4) Uiso 0.50 1 d PD A 1
H12A H 1.0566 -0.5506 -0.0065 0.111 Uiso 0.50 1 calc PR A 1
C13A C 1.0873(14) -0.4693(10) -0.0658(7) 0.131(6) Uiso 0.50 1 d PD A 1
H13A H 1.0299 -0.4967 -0.0955 0.157 Uiso 0.50 1 calc PR A 1
C14A C 1.1668(11) -0.3894(9) -0.0671(6) 0.101(5) Uiso 0.50 1 d PD A 1
H14A H 1.1529 -0.3567 -0.0968 0.121 Uiso 0.50 1 calc PR A 1
C15A C 1.2632(10) -0.3556(9) -0.0282(5) 0.067(3) Uiso 0.50 1 d PD A 1
H15A H 1.3165 -0.3062 -0.0345 0.081 Uiso 0.50 1 calc PR A 1
C16A C 1.2781(9) -0.3967(6) 0.0200(4) 0.057(3) Uiso 0.50 1 d PD A 1
H16A H 1.3441 -0.3766 0.0458 0.068 Uiso 0.50 1 calc PR A 1
C11B C 1.2104(7) -0.4216(6) 0.0550(4) 0.048(2) Uiso 0.50 1 d PD A 2
C12B C 1.2432(9) -0.4417(8) 0.0040(4) 0.071(3) Uiso 0.50 1 d PD A 2
H12B H 1.2694 -0.4903 0.0007 0.085 Uiso 0.50 1 calc PR A 2
C13B C 1.2403(13) -0.3955(9) -0.0430(7) 0.110(6) Uiso 0.50 1 d PD A 2
H13B H 1.2618 -0.4105 -0.0778 0.132 Uiso 0.50 1 calc PR A 2
C14B C 1.2021(12) -0.3250(9) -0.0326(6) 0.097(4) Uiso 0.50 1 d PD A 2
H14B H 1.1965 -0.2915 -0.0628 0.116 Uiso 0.50 1 calc PR A 2
C15B C 1.1714(11) -0.2989(8) 0.0177(5) 0.084(4) Uiso 0.50 1 d PD A 2
H15B H 1.1508 -0.2479 0.0224 0.101 Uiso 0.50 1 calc PR A 2
C16B C 1.1723(9) -0.3514(6) 0.0611(5) 0.070(3) Uiso 0.50 1 d PD A 2
H16B H 1.1465 -0.3385 0.0950 0.085 Uiso 0.50 1 calc PR A 2
C12 C 1.0146(4) -1.0946(3) 0.4584(2) 0.0547(13) Uani 1 1 d . . .
H12C H 0.9591 -1.1396 0.4682 0.066 Uiso 1 1 calc R . .
C13 C 0.9977(4) -1.0607(3) 0.4088(2) 0.0495(12) Uani 1 1 d . . .
H13C H 0.9302 -1.0835 0.3845 0.059 Uiso 1 1 calc R . .
C14 C 1.0759(3) -0.9940(2) 0.39274(18) 0.0372(9) Uani 1 1 d . . .
C15 C 1.0520(4) -0.9591(3) 0.3377(2) 0.0554(13) Uani 1 1 d . . .
H15C H 1.0744 -0.8972 0.3436 0.083 Uiso 1 1 calc R . .
H15D H 0.9737 -0.9793 0.3236 0.083 Uiso 1 1 calc R . .
H15E H 1.0925 -0.9782 0.3100 0.083 Uiso 1 1 calc R . .
C16 C 1.2970(3) -0.7848(2) 0.49807(16) 0.0300(8) Uani 1 1 d . . .
C17 C 1.3485(3) -0.7986(2) 0.55029(17) 0.0338(9) Uani 1 1 d . . .
C18 C 1.3221(3) -0.7616(3) 0.59867(18) 0.0390(10) Uani 1 1 d . . .
H18A H 1.3567 -0.7687 0.6346 0.047 Uiso 1 1 calc R . .
C19 C 1.2471(3) -0.7145(2) 0.59585(19) 0.0381(10) Uani 1 1 d . . .
C20 C 1.1986(3) -0.7030(2) 0.54348(18) 0.0366(9) Uani 1 1 d . . .
H20A H 1.1472 -0.6708 0.5414 0.044 Uiso 1 1 calc R . .
C21 C 1.2225(3) -0.7370(2) 0.49364(17) 0.0310(8) Uani 1 1 d . . .
C22 C 1.4273(3) -0.8504(3) 0.55662(17) 0.0351(9) Uani 1 1 d . . .
C23 C 1.5163(3) -0.8388(3) 0.52835(19) 0.0422(10) Uani 1 1 d . . .
H23A H 1.5289 -0.7964 0.5032 0.051 Uiso 1 1 calc R . .
C24 C 1.5874(4) -0.8886(3) 0.5362(2) 0.0505(12) Uani 1 1 d . . .
H24A H 1.6484 -0.8797 0.5166 0.061 Uiso 1 1 calc R . .
C25 C 1.5707(4) -0.9507(3) 0.5722(2) 0.0567(13) Uani 1 1 d . . .
H25A H 1.6192 -0.9850 0.5771 0.068 Uiso 1 1 calc R . .
C26 C 1.4819(4) -0.9628(3) 0.6013(2) 0.0494(12) Uani 1 1 d . . .
H26A H 1.4695 -1.0056 0.6261 0.059 Uiso 1 1 calc R . .
C27 C 1.4128(4) -0.9131(3) 0.59408(18) 0.0425(10) Uani 1 1 d . . .
H27A H 1.3534 -0.9210 0.6149 0.051 Uiso 1 1 calc R . .
C28 C 1.2219(4) -0.6751(3) 0.64819(19) 0.0455(11) Uani 1 1 d . . .
C29 C 1.1146(4) -0.6846(3) 0.6566(2) 0.0563(13) Uani 1 1 d . . .
H29A H 1.0560 -0.7175 0.6293 0.068 Uiso 1 1 calc R . .
C30 C 1.0938(6) -0.6454(4) 0.7053(3) 0.0742(17) Uani 1 1 d . . .
H30A H 1.0206 -0.6528 0.7117 0.089 Uiso 1 1 calc R . .
C31 C 1.1787(7) -0.5956(4) 0.7447(3) 0.084(2) Uani 1 1 d . . .
H31A H 1.1637 -0.5685 0.7777 0.101 Uiso 1 1 calc R . .
C32 C 1.2825(7) -0.5855(4) 0.7363(3) 0.089(2) Uani 1 1 d . . .
H32A H 1.3405 -0.5511 0.7634 0.107 Uiso 1 1 calc R . .
C33 C 1.3053(5) -0.6249(4) 0.6886(2) 0.0677(15) Uani 1 1 d . . .
H33A H 1.3790 -0.6175 0.6832 0.081 Uiso 1 1 calc R . .
C34 C 1.1709(3) -0.7184(2) 0.43691(18) 0.0369(9) Uani 1 1 d . . .
H34A H 1.2011 -0.7454 0.4065 0.044 Uiso 1 1 calc R . .
C35 C 1.0459(4) -0.7567(3) 0.4271(2) 0.0551(13) Uani 1 1 d . . .
H35A H 1.0285 -0.8177 0.4299 0.083 Uiso 1 1 calc R . .
H35B H 1.0158 -0.7467 0.3894 0.083 Uiso 1 1 calc R . .
H35C H 1.0141 -0.7299 0.4557 0.083 Uiso 1 1 calc R . .
C36 C 1.2010(5) -0.6232(3) 0.4325(2) 0.0585(14) Uani 1 1 d . . .
H36A H 1.2802 -0.6014 0.4345 0.088 Uiso 1 1 calc R . .
H36B H 1.1774 -0.5947 0.4637 0.088 Uiso 1 1 calc R . .
H36C H 1.1648 -0.6123 0.3965 0.088 Uiso 1 1 calc R . .
C37 C 1.3142(3) -0.9495(3) 0.16586(18) 0.0392(10) Uani 1 1 d . . .
C38 C 1.4594(3) -0.9113(2) 0.23105(17) 0.0320(9) Uani 1 1 d . . .
C39 C 1.5580(3) -0.8965(2) 0.27177(17) 0.0307(8) Uani 1 1 d . . .
C40 C 1.6300(4) -0.9467(3) 0.27369(19) 0.0417(10) Uani 1 1 d . . .
H40A H 1.6166 -0.9946 0.2466 0.050 Uiso 1 1 calc R . .
C41 C 1.7212(4) -0.9267(3) 0.3152(2) 0.0440(11) Uani 1 1 d . . .
H41A H 1.7711 -0.9602 0.3168 0.053 Uiso 1 1 calc R . .
C42 C 1.7380(3) -0.8562(3) 0.3545(2) 0.0466(11) Uani 1 1 d . . .
H42A H 1.8001 -0.8417 0.3831 0.056 Uiso 1 1 calc R . .
C43 C 1.6657(3) -0.8071(3) 0.35261(18) 0.0378(10) Uani 1 1 d . . .
H43A H 1.6794 -0.7601 0.3804 0.045 Uiso 1 1 calc R . .
C44 C 1.5735(3) -0.8238(2) 0.31153(17) 0.0315(9) Uani 1 1 d . . .
C45 C 1.2297(4) -0.9970(3) 0.11848(19) 0.0496(12) Uani 1 1 d . . .
C46 C 1.2596(5) -1.0280(4) 0.0696(2) 0.0730(17) Uani 1 1 d . . .
H46A H 1.3346 -1.0203 0.0671 0.088 Uiso 1 1 calc R . .
C47 C 1.1817(6) -1.0698(6) 0.0246(3) 0.110(3) Uani 1 1 d . . .
H47A H 1.2036 -1.0907 -0.0085 0.132 Uiso 1 1 calc R . .
C48 C 1.0723(6) -1.0816(6) 0.0272(3) 0.129(4) Uani 1 1 d . . .
H48A H 1.0184 -1.1106 -0.0037 0.155 Uiso 1 1 calc R . .
C49 C 1.0429(5) -1.0500(5) 0.0759(3) 0.097(2) Uani 1 1 d . . .
H49A H 0.9676 -1.0574 0.0776 0.117 Uiso 1 1 calc R . .
C50 C 1.1185(4) -1.0081(3) 0.1225(2) 0.0607(14) Uani 1 1 d . . .
C51 C 1.0792(4) -0.9807(4) 0.1742(2) 0.0711(16) Uani 1 1 d . . .
H51A H 0.9997 -1.0029 0.1698 0.107 Uiso 1 1 calc R . .
H51B H 1.0996 -0.9187 0.1801 0.107 Uiso 1 1 calc R . .
H51C H 1.1125 -1.0023 0.2069 0.107 Uiso 1 1 calc R . .
C52 C 1.4458(3) -1.0393(3) 0.16301(18) 0.0390(10) Uani 1 1 d . . .
C53 C 1.3872(4) -1.1196(3) 0.1721(2) 0.0450(11) Uani 1 1 d . . .
C54 C 1.4129(4) -1.1881(3) 0.1467(2) 0.0572(14) Uani 1 1 d . . .
H54A H 1.3720 -1.2437 0.1513 0.069 Uiso 1 1 calc R . .
C55 C 1.4969(4) -1.1775(3) 0.1145(2) 0.0586(14) Uani 1 1 d . . .
C56 C 1.5555(4) -1.0951(3) 0.1077(2) 0.0566(13) Uani 1 1 d . . .
H56A H 1.6132 -1.0872 0.0858 0.068 Uiso 1 1 calc R . .
C57 C 1.5318(4) -1.0248(3) 0.1321(2) 0.0464(11) Uani 1 1 d . . .
C58 C 1.2963(4) -1.1340(3) 0.2068(2) 0.0438(10) Uani 1 1 d . . .
C59 C 1.3142(4) -1.0974(3) 0.2625(2) 0.0542(13) Uani 1 1 d . . .
H59A H 1.3847 -1.0630 0.2788 0.065 Uiso 1 1 calc R . .
C60 C 1.2301(5) -1.1107(3) 0.2942(2) 0.0629(15) Uani 1 1 d . . .
H60A H 1.2429 -1.0847 0.3319 0.076 Uiso 1 1 calc R . .
C61 C 1.1279(5) -1.1613(3) 0.2716(3) 0.0674(16) Uani 1 1 d . . .
H61A H 1.0702 -1.1702 0.2935 0.081 Uiso 1 1 calc R . .
C62 C 1.1101(4) -1.1991(4) 0.2168(3) 0.0661(15) Uani 1 1 d . . .
H62A H 1.0402 -1.2352 0.2012 0.079 Uiso 1 1 calc R . .
C63 C 1.1927(4) -1.1846(3) 0.1850(2) 0.0563(13) Uani 1 1 d . . .
H63A H 1.1787 -1.2098 0.1470 0.068 Uiso 1 1 calc R . .
C64 C 1.5229(5) -1.2524(3) 0.0881(3) 0.080(2) Uani 1 1 d . . .
C65 C 1.5234(6) -1.3222(4) 0.1186(4) 0.104(3) Uani 1 1 d . . .
H65A H 1.5066 -1.3214 0.1560 0.125 Uiso 1 1 calc R . .
C66 C 1.5477(7) -1.3905(5) 0.0948(6) 0.152(5) Uani 1 1 d . . .
H66A H 1.5466 -1.4372 0.1160 0.183 Uiso 1 1 calc R . .
C67 C 1.5739(8) -1.3944(5) 0.0414(6) 0.165(5) Uani 1 1 d . . .
H67A H 1.5909 -1.4430 0.0259 0.198 Uiso 1 1 calc R . .
C68 C 1.5753(7) -1.3267(5) 0.0104(4) 0.139(4) Uani 1 1 d . . .
H68A H 1.5936 -1.3284 -0.0267 0.167 Uiso 1 1 calc R . .
C69 C 1.5493(6) -1.2549(4) 0.0341(4) 0.101(3) Uani 1 1 d . . .
H69A H 1.5499 -1.2083 0.0128 0.122 Uiso 1 1 calc R . .
C70 C 1.5993(4) -0.9356(3) 0.1244(2) 0.0555(13) Uani 1 1 d . . .
H70A H 1.5854 -0.8956 0.1539 0.067 Uiso 1 1 calc R . .
C71 C 1.5646(5) -0.9094(4) 0.0686(3) 0.104(3) Uani 1 1 d . . .
H71A H 1.4877 -0.9100 0.0652 0.156 Uiso 1 1 calc R . .
H71B H 1.5740 -0.9488 0.0384 0.156 Uiso 1 1 calc R . .
H71C H 1.6092 -0.8522 0.0653 0.156 Uiso 1 1 calc R . .
C72 C 1.7205(5) -0.9264(4) 0.1334(3) 0.086(2) Uani 1 1 d . . .
H72A H 1.7606 -0.8665 0.1352 0.130 Uiso 1 1 calc R . .
H72B H 1.7389 -0.9584 0.1019 0.130 Uiso 1 1 calc R . .
H72C H 1.7407 -0.9484 0.1688 0.130 Uiso 1 1 calc R . .
C73 C 1.1894(3) -0.6626(2) 0.26750(18) 0.0343(9) Uani 1 1 d . . .
C74 C 1.3464(3) -0.6577(2) 0.24064(18) 0.0366(10) Uani 1 1 d . . .
C75 C 1.4468(3) -0.6467(3) 0.21581(18) 0.0377(10) Uani 1 1 d . . .
C76 C 1.4741(4) -0.6001(3) 0.1711(2) 0.0516(12) Uani 1 1 d . . .
H76A H 1.4267 -0.5699 0.1547 0.062 Uiso 1 1 calc R . .
C77 C 1.5703(4) -0.5979(3) 0.1508(2) 0.0559(13) Uani 1 1 d . . .
H77A H 1.5886 -0.5677 0.1195 0.067 Uiso 1 1 calc R . .
C78 C 1.6393(4) -0.6399(3) 0.1762(2) 0.0513(12) Uani 1 1 d . . .
H78A H 1.7067 -0.6372 0.1631 0.062 Uiso 1 1 calc R . .
C79 C 1.6117(3) -0.6862(3) 0.22077(19) 0.0416(10) Uani 1 1 d . . .
H79A H 1.6604 -0.7155 0.2369 0.050 Uiso 1 1 calc R . .
C80 C 1.5161(3) -0.6914(2) 0.24277(16) 0.0304(8) Uani 1 1 d . . .
C81 C 1.0827(3) -0.6475(3) 0.27317(19) 0.0417(10) Uani 1 1 d . . .
C82 C 1.0793(4) -0.5669(3) 0.2907(3) 0.0672(16) Uani 1 1 d . . .
H82A H 1.1441 -0.5212 0.2958 0.081 Uiso 1 1 calc R . .
C83 C 0.9812(5) -0.5520(4) 0.3011(3) 0.084(2) Uani 1 1 d . . .
H83A H 0.9791 -0.4969 0.3144 0.101 Uiso 1 1 calc R . .
C84 C 0.8885(5) -0.6178(4) 0.2918(3) 0.0784(19) Uani 1 1 d . . .
H84A H 0.8211 -0.6079 0.2977 0.094 Uiso 1 1 calc R . .
C85 C 0.8908(4) -0.6973(4) 0.2742(2) 0.0594(14) Uani 1 1 d . . .
H85A H 0.8248 -0.7418 0.2682 0.071 Uiso 1 1 calc R . .
C86 C 0.9880(3) -0.7155(3) 0.2648(2) 0.0425(10) Uani 1 1 d . . .
C87 C 0.9854(4) -0.8047(3) 0.2468(2) 0.0503(12) Uani 1 1 d . . .
H87A H 0.9282 -0.8436 0.2629 0.075 Uiso 1 1 calc R . .
H87B H 1.0562 -0.8138 0.2601 0.075 Uiso 1 1 calc R . .
H87C H 0.9702 -0.8150 0.2055 0.075 Uiso 1 1 calc R . .
C88 C 1.2371(3) -0.5803(3) 0.1847(2) 0.0525(13) Uani 1 1 d . A .
C89 C 1.2689(4) -0.4911(3) 0.1930(3) 0.0739(19) Uani 1 1 d . . .
C90 C 1.2567(5) -0.4507(5) 0.1447(4) 0.114(3) Uani 1 1 d . A .
H90A H 1.2793 -0.3906 0.1485 0.137 Uiso 1 1 calc R . .
C91 C 1.2148(5) -0.4916(6) 0.0931(4) 0.120(4) Uani 1 1 d D . .
C92 C 1.1802(5) -0.5798(5) 0.0864(3) 0.094(2) Uani 1 1 d . A .
H92A H 1.1488 -0.6087 0.0500 0.113 Uiso 1 1 calc R . .
C93 C 1.1906(4) -0.6264(4) 0.1318(2) 0.0602(15) Uani 1 1 d . . .
C94 C 1.3105(4) -0.4413(3) 0.2482(3) 0.088(2) Uani 1 1 d . . .
C95 C 1.3834(4) -0.4589(3) 0.2902(3) 0.085(2) Uani 1 1 d . . .
H95A H 1.4147 -0.5037 0.2826 0.102 Uiso 1 1 calc R . .
C96 C 1.4121(5) -0.4122(4) 0.3436(4) 0.106(3) Uani 1 1 d . . .
H96A H 1.4603 -0.4270 0.3719 0.127 Uiso 1 1 calc R . .
C97 C 1.3710(7) -0.3457(5) 0.3550(5) 0.150(5) Uani 1 1 d . . .
H97A H 1.3910 -0.3137 0.3911 0.180 Uiso 1 1 calc R . .
C98 C 1.3002(8) -0.3253(4) 0.3137(6) 0.161(5) Uani 1 1 d . . .
H98A H 1.2729 -0.2782 0.3213 0.193 Uiso 1 1 calc R . .
C99 C 1.2683(6) -0.3724(4) 0.2613(5) 0.142(4) Uani 1 1 d . . .
H99A H 1.2177 -0.3584 0.2339 0.170 Uiso 1 1 calc R . .
C106 C 1.1513(4) -0.7229(4) 0.1244(2) 0.0630(15) Uani 1 1 d . A .
H10B H 1.1650 -0.7427 0.1624 0.076 Uiso 1 1 calc R . .
C107 C 1.0276(5) -0.7533(4) 0.1040(2) 0.0784(18) Uani 1 1 d . . .
H10C H 0.9901 -0.7247 0.1287 0.118 Uiso 1 1 calc R A .
H10D H 1.0017 -0.8146 0.1051 0.118 Uiso 1 1 calc R . .
H10E H 1.0122 -0.7399 0.0652 0.118 Uiso 1 1 calc R . .
C108 C 1.2145(6) -0.7620(5) 0.0851(3) 0.099(2) Uani 1 1 d . . .
H10F H 1.2929 -0.7353 0.0960 0.149 Uiso 1 1 calc R A .
H10G H 1.1921 -0.7527 0.0460 0.149 Uiso 1 1 calc R . .
H10H H 1.1988 -0.8229 0.0881 0.149 Uiso 1 1 calc R . .

loop_
_atom_site_aniso_label
_atom_site_aniso_U_11
_atom_site_aniso_U_22
_atom_site_aniso_U_33
_atom_site_aniso_U_23
_atom_site_aniso_U_13
_atom_site_aniso_U_12
Ir1 0.02411(8) 0.02634(8) 0.03148(9) 0.00771(6) 0.00270(6) 0.00387(5)
N1 0.0203(15) 0.0302(16) 0.0308(18) 0.0106(14) 0.0007(13) 0.0042(12)
C1 0.0249(18) 0.0220(17) 0.032(2) 0.0053(15) 0.0019(16) 0.0048(14)
N2 0.0251(16) 0.0255(15) 0.0367(19) 0.0056(14) 0.0059(14) 0.0017(13)
C2 0.0285(19) 0.0259(18) 0.030(2) 0.0081(16) 0.0051(16) 0.0056(15)
N3 0.0280(16) 0.0282(15) 0.0275(17) 0.0082(13) 0.0044(13) 0.0045(13)
C3 0.0270(19) 0.0269(18) 0.034(2) 0.0054(16) 0.0029(16) 0.0056(15)
N4 0.0310(17) 0.0315(16) 0.0311(18) 0.0070(14) -0.0020(14) 0.0039(14)
C4 0.036(2) 0.037(2) 0.038(2) 0.0008(18) 0.0070(19) 0.0042(18)
N5 0.0344(18) 0.0346(18) 0.0342(19) 0.0048(15) -0.0047(15) 0.0033(15)
C5 0.048(3) 0.035(2) 0.049(3) -0.005(2) 0.005(2) 0.000(2)
N6 0.0378(19) 0.0307(17) 0.037(2) 0.0025(15) 0.0074(15) 0.0050(14)
C6 0.045(3) 0.028(2) 0.060(3) 0.001(2) 0.005(2) -0.0047(19)
N7 0.0267(16) 0.0277(16) 0.0385(19) 0.0098(14) 0.0023(14) 0.0041(13)
C7 0.038(2) 0.033(2) 0.039(2) 0.0067(18) 0.0045(19) -0.0009(18)
N8 0.0260(16) 0.0358(17) 0.040(2) 0.0077(15) 0.0043(14) 0.0083(14)
C8 0.0259(18) 0.0247(17) 0.033(2) 0.0058(16) -0.0012(16) 0.0048(15)
N9 0.0290(17) 0.0367(18) 0.048(2) 0.0171(16) 0.0021(16) 0.0076(14)
C9 0.030(2) 0.0278(18) 0.038(2) 0.0082(17) 0.0084(17) 0.0027(16)
C10 0.034(2) 0.038(2) 0.043(2) 0.0138(19) 0.0043(19) 0.0035(18)
C11 0.051(3) 0.043(2) 0.051(3) 0.019(2) 0.011(2) -0.002(2)
C12 0.053(3) 0.039(2) 0.063(3) 0.015(2) 0.019(3) -0.010(2)
C13 0.039(2) 0.045(2) 0.053(3) 0.006(2) 0.007(2) -0.007(2)
C14 0.034(2) 0.033(2) 0.042(2) 0.0043(18) 0.0044(18) 0.0047(17)
C15 0.040(3) 0.059(3) 0.058(3) 0.018(2) -0.007(2) 0.000(2)
C16 0.0299(19) 0.0243(18) 0.032(2) 0.0070(16) 0.0081(16) -0.0014(15)
C17 0.030(2) 0.0313(19) 0.039(2) 0.0064(17) 0.0064(17) 0.0054(16)
C18 0.040(2) 0.045(2) 0.029(2) 0.0056(19) 0.0009(18) 0.0077(19)
C19 0.038(2) 0.031(2) 0.043(3) 0.0011(18) 0.0116(19) 0.0058(18)
C20 0.034(2) 0.031(2) 0.042(2) 0.0057(18) 0.0059(19) 0.0049(17)
C21 0.0260(19) 0.0253(18) 0.037(2) 0.0044(16) 0.0042(16) -0.0004(15)
C22 0.035(2) 0.040(2) 0.029(2) 0.0040(17) 0.0011(17) 0.0087(18)
C23 0.038(2) 0.048(2) 0.042(3) 0.012(2) 0.006(2) 0.012(2)
C24 0.041(3) 0.064(3) 0.049(3) 0.007(2) 0.008(2) 0.017(2)
C25 0.054(3) 0.062(3) 0.062(3) 0.019(3) -0.001(3) 0.031(3)
C26 0.051(3) 0.055(3) 0.046(3) 0.021(2) 0.003(2) 0.020(2)
C27 0.048(3) 0.046(2) 0.034(2) 0.011(2) 0.005(2) 0.014(2)
C28 0.060(3) 0.037(2) 0.038(3) 0.0041(19) 0.008(2) 0.011(2)
C29 0.062(3) 0.044(3) 0.065(3) 0.004(2) 0.022(3) 0.012(2)
C30 0.100(5) 0.058(3) 0.079(4) 0.010(3) 0.045(4) 0.031(3)
C31 0.129(6) 0.069(4) 0.062(4) -0.005(3) 0.029(4) 0.035(4)
C32 0.115(6) 0.087(5) 0.056(4) -0.020(3) 0.005(4) 0.026(4)
C33 0.074(4) 0.074(4) 0.049(3) -0.015(3) 0.010(3) 0.015(3)
C34 0.035(2) 0.034(2) 0.039(2) 0.0088(18) 0.0026(18) 0.0066(17)
C35 0.040(3) 0.068(3) 0.052(3) 0.012(3) -0.003(2) 0.009(2)
C36 0.080(4) 0.033(2) 0.060(3) 0.016(2) 0.003(3) 0.012(2)
C37 0.042(2) 0.038(2) 0.034(2) 0.0068(19) 0.0024(19) 0.0039(19)
C38 0.032(2) 0.0309(19) 0.033(2) 0.0058(17) 0.0041(17) 0.0068(16)
C39 0.0288(19) 0.0330(19) 0.033(2) 0.0100(17) 0.0089(16) 0.0091(16)
C40 0.047(3) 0.039(2) 0.044(3) 0.013(2) 0.012(2) 0.016(2)
C41 0.040(2) 0.047(3) 0.056(3) 0.020(2) 0.014(2) 0.025(2)
C42 0.027(2) 0.058(3) 0.055(3) 0.015(2) 0.002(2) 0.011(2)
C43 0.030(2) 0.043(2) 0.039(2) 0.0062(19) 0.0032(18) 0.0083(18)
C44 0.0280(19) 0.0305(19) 0.035(2) 0.0116(17) 0.0086(17) 0.0026(16)
C45 0.049(3) 0.057(3) 0.035(3) -0.006(2) -0.009(2) 0.012(2)
C46 0.060(3) 0.095(4) 0.047(3) -0.012(3) -0.002(3) 0.002(3)
C47 0.081(5) 0.174(8) 0.051(4) -0.044(4) -0.006(3) 0.016(5)
C48 0.069(5) 0.216(10) 0.066(5) -0.067(6) -0.021(4) 0.013(5)
C49 0.057(4) 0.137(6) 0.080(5) -0.039(4) -0.021(3) 0.022(4)
C50 0.051(3) 0.069(3) 0.049(3) -0.019(3) -0.012(2) 0.010(3)
C51 0.043(3) 0.086(4) 0.072(4) -0.022(3) 0.001(3) 0.006(3)
C52 0.042(2) 0.033(2) 0.040(2) -0.0032(18) 0.011(2) 0.0078(18)
C53 0.044(2) 0.036(2) 0.052(3) 0.001(2) 0.009(2) 0.0048(19)
C54 0.059(3) 0.032(2) 0.079(4) 0.002(2) 0.027(3) 0.003(2)
C55 0.059(3) 0.043(3) 0.072(4) -0.007(2) 0.021(3) 0.008(2)
C56 0.052(3) 0.052(3) 0.063(3) -0.005(2) 0.027(3) 0.005(2)
C57 0.051(3) 0.035(2) 0.046(3) -0.002(2) 0.011(2) 0.001(2)
C58 0.047(3) 0.035(2) 0.049(3) 0.007(2) 0.012(2) 0.0075(19)
C59 0.055(3) 0.043(3) 0.059(3) 0.010(2) 0.012(3) 0.002(2)
C60 0.076(4) 0.048(3) 0.063(4) 0.007(3) 0.030(3) 0.004(3)
C61 0.062(3) 0.057(3) 0.087(4) 0.011(3) 0.040(3) 0.008(3)
C62 0.039(3) 0.066(3) 0.089(5) 0.009(3) 0.018(3) 0.002(2)
C63 0.055(3) 0.049(3) 0.060(3) 0.001(2) 0.013(3) 0.005(2)
C64 0.070(4) 0.045(3) 0.123(6) -0.016(3) 0.045(4) 0.008(3)
C65 0.106(5) 0.045(3) 0.178(8) 0.007(4) 0.084(6) 0.021(3)
C66 0.128(7) 0.052(4) 0.304(15) 0.015(6) 0.129(9) 0.028(4)
C67 0.144(8) 0.048(4) 0.309(15) -0.036(7) 0.139(10) 0.004(5)
C68 0.133(7) 0.085(5) 0.187(10) -0.050(6) 0.108(7) -0.012(5)
C69 0.089(5) 0.063(4) 0.145(7) -0.033(4) 0.063(5) 0.000(3)
C70 0.066(3) 0.040(2) 0.056(3) -0.002(2) 0.027(3) 0.000(2)
C71 0.075(4) 0.087(5) 0.137(7) 0.063(5) 0.002(4) -0.005(4)
C72 0.063(4) 0.073(4) 0.101(5) 0.019(4) 0.007(4) -0.019(3)
C73 0.028(2) 0.0283(19) 0.045(2) 0.0058(18) 0.0004(18) 0.0070(16)
C74 0.029(2) 0.034(2) 0.042(2) 0.0156(18) -0.0042(18) 0.0012(16)
C75 0.035(2) 0.038(2) 0.038(2) 0.0141(18) 0.0043(18) 0.0035(18)
C76 0.043(3) 0.059(3) 0.058(3) 0.032(2) 0.011(2) 0.013(2)
C77 0.048(3) 0.070(3) 0.054(3) 0.034(3) 0.017(2) 0.013(2)
C78 0.042(3) 0.068(3) 0.052(3) 0.025(3) 0.023(2) 0.018(2)
C79 0.033(2) 0.048(2) 0.043(3) 0.014(2) 0.0031(19) 0.0092(19)
C80 0.0256(19) 0.0305(19) 0.033(2) 0.0081(16) 0.0052(16) 0.0016(15)
C81 0.038(2) 0.042(2) 0.047(3) 0.012(2) -0.004(2) 0.0169(19)
C82 0.051(3) 0.049(3) 0.104(5) 0.007(3) -0.006(3) 0.025(2)
C83 0.057(4) 0.070(4) 0.127(6) -0.020(4) -0.011(4) 0.039(3)
C84 0.043(3) 0.093(5) 0.112(5) 0.005(4) 0.013(3) 0.042(3)
C85 0.041(3) 0.070(3) 0.074(4) 0.017(3) 0.010(3) 0.023(3)
C86 0.030(2) 0.047(2) 0.052(3) 0.017(2) 0.006(2) 0.0114(19)
C87 0.038(2) 0.048(3) 0.064(3) 0.012(2) 0.007(2) 0.009(2)
C88 0.030(2) 0.058(3) 0.069(3) 0.037(3) 0.000(2) 0.008(2)
C89 0.031(2) 0.054(3) 0.132(6) 0.053(4) -0.008(3) 0.002(2)
C90 0.038(3) 0.096(5) 0.202(9) 0.112(6) -0.011(4) -0.002(3)
C91 0.037(3) 0.172(8) 0.172(8) 0.147(7) 0.020(4) 0.029(4)
C92 0.052(3) 0.158(7) 0.084(5) 0.084(5) 0.012(3) 0.030(4)
C93 0.037(3) 0.092(4) 0.058(3) 0.045(3) 0.009(2) 0.020(3)
C94 0.041(3) 0.034(3) 0.173(7) 0.028(4) -0.018(4) -0.006(2)
C95 0.042(3) 0.044(3) 0.154(7) 0.001(4) -0.017(4) 0.005(2)
C96 0.055(4) 0.073(4) 0.168(8) -0.042(5) -0.026(4) 0.013(3)
C97 0.079(5) 0.078(5) 0.265(13) -0.079(7) -0.031(7) 0.026(4)
C98 0.095(6) 0.041(4) 0.331(16) -0.021(6) -0.017(8) 0.025(4)
C99 0.064(4) 0.037(3) 0.307(14) 0.012(6) -0.020(6) 0.009(3)
C106 0.053(3) 0.094(4) 0.037(3) 0.008(3) -0.001(2) 0.016(3)
C107 0.068(4) 0.106(5) 0.045(3) 0.007(3) -0.008(3) 0.004(3)
C108 0.087(5) 0.141(7) 0.073(5) 0.003(5) 0.012(4) 0.041(5)

loop_
_atom_type_symbol
_atom_type_description
_atom_type_scat_dispersion_real
_atom_type_scat_dispersion_imag
_atom_type_scat_source
C C 0.0033 0.0016 'International Tables Vol C Tables 4.2.6.8 and 6.1.1.4'
H H 0.0000 0.0000 'International Tables Vol C Tables 4.2.6.8 and 6.1.1.4'
N N 0.0061 0.0033 'International Tables Vol C Tables 4.2.6.8 and 6.1.1.4'
Ir Ir -1.4442 7.9887 'International Tables Vol C Tables 4.2.6.8 and 6.1.1.4'
Cl Cl 0.1484 0.1585 'International Tables Vol C Tables 4.2.6.8 and 6.1.1.4'

loop_
_geom_angle_atom_site_label_1
_geom_angle_atom_site_label_2
_geom_angle_atom_site_label_3
_geom_angle
C44 Ir1 C80 96.37(15)
C44 Ir1 C8 97.15(15)
C80 Ir1 C8 97.70(15)
C44 Ir1 N4 79.06(14)
C80 Ir1 N4 86.38(14)
C8 Ir1 N4 174.75(13)
C44 Ir1 N7 172.09(14)
C80 Ir1 N7 78.80(14)
C8 Ir1 N7 89.75(14)
N4 Ir1 N7 94.29(13)
C44 Ir1 N1 92.38(13)
C80 Ir1 N1 170.95(13)
C8 Ir1 N1 78.87(13)
N4 Ir1 N1 97.57(12)
N7 Ir1 N1 92.74(12)
C2 N1 N2 110.5(3)
C2 N1 Ir1 114.7(2)
N2 N1 Ir1 133.3(2)
N2 C1 N3 111.2(3)
N2 C1 C9 123.3(3)
N3 C1 C9 125.5(3)
C1 N2 N1 105.7(3)
N1 C2 N3 107.8(3)
N1 C2 C3 118.2(3)
N3 C2 C3 133.9(4)
C2 N3 C1 104.8(3)
C2 N3 C16 125.4(3)
C1 N3 C16 128.2(3)
C4 C3 C8 122.7(3)
C4 C3 C2 125.6(4)
C8 C3 C2 111.7(3)
C38 N4 N5 110.2(3)
C38 N4 Ir1 115.5(3)
N5 N4 Ir1 134.1(3)
C5 C4 C3 119.3(4)
C37 N5 N4 106.8(3)
C6 C5 C4 119.6(4)
C38 N6 C37 105.5(3)
C38 N6 C52 127.6(4)
C37 N6 C52 126.6(4)
C5 C6 C7 120.8(4)
C74 N7 N8 109.8(3)
C74 N7 Ir1 115.6(3)
N8 N7 Ir1 134.5(2)
C6 C7 C8 122.6(4)
C73 N8 N7 105.7(3)
C7 C8 C3 115.0(4)
C7 C8 Ir1 129.0(3)
C3 C8 Ir1 115.8(2)
C74 N9 C73 105.4(3)
C74 N9 C88 124.7(4)
C73 N9 C88 129.2(3)
C10 C9 C14 119.3(3)
C10 C9 C1 120.8(4)
C14 C9 C1 119.8(3)
C11 C10 C9 122.3(4)
C10 C11 C12 118.6(4)
C16A C11A C12A 116.6(10)
C16A C11A C91 114.6(8)
C12A C11A C91 128.5(9)
C13A C12A C11A 127.7(13)
C12A C13A C14A 109.3(15)
C15A C14A C13A 125.7(15)
C16A C15A C14A 118.1(12)
C11A C16A C15A 121.1(10)
C16B C11B C12B 118.9(9)
C16B C11B C91 131.7(9)
C12B C11B C91 109.1(8)
C11B C12B C13B 124.8(12)
C14B C13B C12B 112.2(14)
C15B C14B C13B 126.6(14)
C14B C15B C16B 116.8(12)
C11B C16B C15B 120.6(11)
C13 C12 C11 119.9(4)
C12 C13 C14 122.3(4)
C13 C14 C9 117.6(4)
C13 C14 C15 119.8(4)
C9 C14 C15 122.6(4)
C21 C16 C17 122.6(4)
C21 C16 N3 117.9(3)
C17 C16 N3 119.5(3)
C18 C17 C16 116.8(4)
C18 C17 C22 119.1(4)
C16 C17 C22 124.1(4)
C19 C18 C17 122.1(4)
C20 C19 C18 118.8(4)
C20 C19 C28 120.6(4)
C18 C19 C28 120.7(4)
C19 C20 C21 122.1(4)
C20 C21 C16 117.6(4)
C20 C21 C34 119.8(4)
C16 C21 C34 122.5(4)
C23 C22 C27 117.7(4)
C23 C22 C17 123.2(4)
C27 C22 C17 119.1(4)
C22 C23 C24 120.6(4)
C25 C24 C23 120.8(4)
C24 C25 C26 119.3(4)
C27 C26 C25 119.9(4)
C26 C27 C22 121.6(4)
C33 C28 C29 118.5(5)
C33 C28 C19 120.5(5)
C29 C28 C19 120.9(4)
C30 C29 C28 119.5(5)
C31 C30 C29 120.5(6)
C32 C31 C30 120.2(6)
C31 C32 C33 120.4(7)
C32 C33 C28 120.9(6)
C21 C34 C36 110.6(4)
C21 C34 C35 111.5(3)
C36 C34 C35 110.9(4)
N5 C37 N6 110.0(4)
N5 C37 C45 124.0(4)
N6 C37 C45 126.0(4)
N4 C38 N6 107.4(3)
N4 C38 C39 117.4(3)
N6 C38 C39 135.2(4)
C40 C39 C44 122.7(4)
C40 C39 C38 125.2(4)
C44 C39 C38 112.1(3)
C41 C40 C39 119.9(4)
C40 C41 C42 118.5(4)
C43 C42 C41 121.2(4)
C42 C43 C44 122.7(4)
C43 C44 C39 115.0(4)
C43 C44 Ir1 129.2(3)
C39 C44 Ir1 115.7(3)
C46 C45 C50 119.9(4)
C46 C45 C37 120.4(5)
C50 C45 C37 119.7(4)
C47 C46 C45 120.8(6)
C46 C47 C48 120.8(6)
C47 C48 C49 118.2(6)
C48 C49 C50 123.0(6)
C49 C50 C45 117.3(5)
C49 C50 C51 119.2(5)
C45 C50 C51 123.4(4)
C53 C52 C57 123.0(4)
C53 C52 N6 117.5(4)
C57 C52 N6 119.4(4)
C54 C53 C52 117.9(4)
C54 C53 C58 119.8(4)
C52 C53 C58 122.3(4)
C53 C54 C55 121.6(4)
C54 C55 C56 118.4(5)
C54 C55 C64 120.2(4)
C56 C55 C64 121.4(5)
C57 C56 C55 121.8(4)
C56 C57 C52 117.2(4)
C56 C57 C70 120.1(4)
C52 C57 C70 122.7(4)
C63 C58 C59 118.0(4)
C63 C58 C53 121.3(4)
C59 C58 C53 120.7(4)
C60 C59 C58 120.4(5)
C61 C60 C59 120.7(5)
C60 C61 C62 119.3(5)
C63 C62 C61 120.2(5)
C62 C63 C58 121.5(5)
C69 C64 C65 118.5(6)
C69 C64 C55 121.5(6)
C65 C64 C55 120.0(6)
C66 C65 C64 120.2(8)
C65 C66 C67 122.3(9)
C66 C67 C68 119.1(8)
C67 C68 C69 119.7(8)
C64 C69 C68 120.1(8)
C71 C70 C72 110.7(5)
C71 C70 C57 111.9(4)
C72 C70 C57 112.4(5)
N8 C73 N9 110.4(3)
N8 C73 C81 123.8(4)
N9 C73 C81 125.7(4)
N7 C74 N9 108.5(3)
N7 C74 C75 117.8(4)
N9 C74 C75 133.7(3)
C76 C75 C80 122.3(4)
C76 C75 C74 126.2(4)
C80 C75 C74 111.5(3)
C77 C76 C75 119.7(4)
C78 C77 C76 119.4(4)
C77 C78 C79 120.7(4)
C80 C79 C78 122.7(4)
C79 C80 C75 115.2(3)
C79 C80 Ir1 128.4(3)
C75 C80 Ir1 116.1(3)
C82 C81 C86 120.8(4)
C82 C81 C73 119.0(4)
C86 C81 C73 120.0(4)
C81 C82 C83 120.4(5)
C84 C83 C82 118.9(5)
C85 C84 C83 121.2(5)
C84 C85 C86 121.8(5)
C81 C86 C85 116.9(4)
C81 C86 C87 123.9(4)
C85 C86 C87 119.2(4)
C93 C88 C89 122.9(5)
C93 C88 N9 117.3(4)
C89 C88 N9 119.7(5)
C90 C89 C88 115.7(7)
C90 C89 C94 120.1(6)
C88 C89 C94 124.2(5)
C91 C90 C89 123.8(7)
C90 C91 C92 119.3(6)
C90 C91 C11B 104.8(8)
C92 C91 C11B 135.7(9)
C90 C91 C11A 136.3(8)
C92 C91 C11A 104.2(8)
C11B C91 C11A 32.4(4)
C93 C92 C91 121.4(7)
C92 C93 C88 116.8(6)
C92 C93 C106 121.2(6)
C88 C93 C106 122.0(4)
C95 C94 C99 116.9(8)
C95 C94 C89 125.4(6)
C99 C94 C89 117.6(6)
C94 C95 C96 121.8(6)
C97 C96 C95 120.2(8)
C96 C97 C98 119.4(9)
C97 C98 C99 121.1(8)
C98 C99 C94 120.5(8)
C93 C106 C108 112.2(5)
C93 C106 C107 110.4(5)
C108 C106 C107 111.5(5)

loop_
_geom_bond_atom_site_label_1
_geom_bond_atom_site_label_2
_geom_bond_distance
Ir1 C44 2.020(4)
Ir1 C80 2.024(4)
Ir1 C8 2.030(4)
Ir1 N4 2.073(3)
Ir1 N7 2.074(3)
Ir1 N1 2.083(3)
N1 C2 1.315(5)
N1 N2 1.375(4)
C1 N2 1.302(5)
C1 N3 1.386(5)
C1 C9 1.475(5)
C2 N3 1.375(4)
C2 C3 1.457(5)
N3 C16 1.441(5)
C3 C4 1.397(6)
C3 C8 1.428(5)
N4 C38 1.318(5)
N4 N5 1.368(4)
C4 C5 1.388(5)
N5 C37 1.298(5)
C5 C6 1.383(6)
N6 C38 1.374(5)
N6 C37 1.386(5)
N6 C52 1.448(5)
C6 C7 1.385(6)
N7 C74 1.308(5)
N7 N8 1.381(4)
C7 C8 1.401(5)
N8 C73 1.315(5)
N9 C74 1.366(5)
N9 C73 1.376(5)
N9 C88 1.429(5)
C9 C10 1.378(5)
C9 C14 1.411(5)
C10 C11 1.376(5)
C11 C12 1.389(7)
C11A C16A 1.384(11)
C11A C12A 1.425(11)
C11A C91 1.585(11)
C12A C13A 1.420(13)
C13A C14A 1.442(13)
C14A C15A 1.410(12)
C15A C16A 1.400(11)
C11B C16B 1.378(10)
C11B C12B 1.391(11)
C11B C91 1.530(10)
C12B C13B 1.407(13)
C13B C14B 1.396(13)
C14B C15B 1.393(12)
C15B C16B 1.400(11)
C12 C13 1.366(6)
C13 C14 1.393(5)
C14 C15 1.507(6)
C16 C21 1.392(5)
C16 C17 1.404(5)
C17 C18 1.397(6)
C17 C22 1.489(6)
C18 C19 1.388(6)
C19 C20 1.380(6)
C19 C28 1.486(6)
C20 C21 1.391(6)
C21 C34 1.525(5)
C22 C23 1.382(6)
C22 C27 1.409(5)
C23 C24 1.387(6)
C24 C25 1.377(7)
C25 C26 1.390(7)
C26 C27 1.364(6)
C28 C33 1.388(7)
C28 C29 1.391(7)
C29 C30 1.387(7)
C30 C31 1.383(9)
C31 C32 1.344(10)
C32 C33 1.381(8)
C34 C36 1.529(5)
C34 C35 1.543(6)
C37 C45 1.482(6)
C38 C39 1.453(5)
C39 C40 1.396(6)
C39 C44 1.433(6)
C40 C41 1.390(6)
C41 C42 1.398(7)
C42 C43 1.385(6)
C43 C44 1.395(5)
C45 C46 1.386(7)
C45 C50 1.410(7)
C46 C47 1.378(8)
C47 C48 1.379(10)
C48 C49 1.385(9)
C49 C50 1.391(7)
C50 C51 1.485(7)
C52 C53 1.386(6)
C52 C57 1.387(6)
C53 C54 1.382(6)
C53 C58 1.499(6)
C54 C55 1.388(7)
C55 C56 1.399(6)
C55 C64 1.485(7)
C56 C57 1.386(6)
C57 C70 1.535(6)
C58 C63 1.385(6)
C58 C59 1.394(7)
C59 C60 1.380(7)
C60 C61 1.374(8)
C61 C62 1.381(8)
C62 C63 1.367(7)
C64 C69 1.383(9)
C64 C65 1.408(9)
C65 C66 1.355(9)
C66 C67 1.368(14)
C67 C68 1.382(14)
C68 C69 1.417(9)
C70 C71 1.487(8)
C70 C72 1.512(8)
C73 C81 1.479(6)
C74 C75 1.463(6)
C75 C76 1.390(6)
C75 C80 1.424(5)
C76 C77 1.380(6)
C77 C78 1.375(6)
C78 C79 1.386(6)
C79 C80 1.383(6)
C81 C82 1.381(7)
C81 C86 1.401(6)
C82 C83 1.397(7)
C83 C84 1.364(8)
C84 C85 1.358(8)
C85 C86 1.403(6)
C86 C87 1.494(6)
C88 C93 1.406(8)
C88 C89 1.410(7)
C89 C90 1.389(9)
C89 C94 1.469(10)
C90 C91 1.344(12)
C91 C92 1.394(11)
C92 C93 1.390(7)
C93 C106 1.526(8)
C94 C95 1.388(8)
C94 C99 1.417(9)
C95 C96 1.400(10)
C96 C97 1.364(9)
C97 C98 1.381(13)
C98 C99 1.385(15)
C106 C108 1.536(8)
C106 C107 1.539(7)

loop_
_geom_torsion_atom_site_label_1
_geom_torsion_atom_site_label_2
_geom_torsion_atom_site_label_3
_geom_torsion_atom_site_label_4
_geom_torsion
C44 Ir1 N1 C2 104.6(3)
C80 Ir1 N1 C2 -60.7(9)
C8 Ir1 N1 C2 7.8(3)
N4 Ir1 N1 C2 -176.1(3)
N7 Ir1 N1 C2 -81.4(3)
C44 Ir1 N1 N2 -91.0(3)
C80 Ir1 N1 N2 103.7(9)
C8 Ir1 N1 N2 172.2(3)
N4 Ir1 N1 N2 -11.7(3)
N7 Ir1 N1 N2 83.0(3)
N3 C1 N2 N1 -1.0(4)
C9 C1 N2 N1 179.6(3)
C2 N1 N2 C1 0.2(4)
Ir1 N1 N2 C1 -164.7(3)
N2 N1 C2 N3 0.8(4)
Ir1 N1 C2 N3 168.7(2)
N2 N1 C2 C3 -176.2(3)
Ir1 N1 C2 C3 -8.2(4)
N1 C2 N3 C1 -1.3(4)
C3 C2 N3 C1 174.9(4)
N1 C2 N3 C16 -167.5(3)
C3 C2 N3 C16 8.7(6)
N2 C1 N3 C2 1.5(4)
C9 C1 N3 C2 -179.2(3)
N2 C1 N3 C16 167.2(3)
C9 C1 N3 C16 -13.5(6)
N1 C2 C3 C4 -176.2(4)
N3 C2 C3 C4 7.9(7)
N1 C2 C3 C8 3.0(5)
N3 C2 C3 C8 -172.9(4)
C44 Ir1 N4 C38 -3.0(3)
C80 Ir1 N4 C38 94.2(3)
C8 Ir1 N4 C38 -47.1(16)
N7 Ir1 N4 C38 172.6(3)
N1 Ir1 N4 C38 -94.0(3)
C44 Ir1 N4 N5 -178.4(4)
C80 Ir1 N4 N5 -81.1(3)
C8 Ir1 N4 N5 137.6(14)
N7 Ir1 N4 N5 -2.7(3)
N1 Ir1 N4 N5 90.7(3)
C8 C3 C4 C5 1.0(6)
C2 C3 C4 C5 -179.8(4)
C38 N4 N5 C37 1.0(4)
Ir1 N4 N5 C37 176.5(3)
C3 C4 C5 C6 -1.1(7)
C4 C5 C6 C7 1.3(7)
C44 Ir1 N7 C74 -49.9(10)
C80 Ir1 N7 C74 3.0(3)
C8 Ir1 N7 C74 100.9(3)
N4 Ir1 N7 C74 -82.4(3)
N1 Ir1 N7 C74 179.8(3)
C44 Ir1 N7 N8 127.0(9)
C80 Ir1 N7 N8 179.9(4)
C8 Ir1 N7 N8 -82.2(4)
N4 Ir1 N7 N8 94.4(4)
N1 Ir1 N7 N8 -3.4(4)
C5 C6 C7 C8 -1.4(7)
C74 N7 N8 C73 0.0(4)
Ir1 N7 N8 C73 -177.0(3)
C6 C7 C8 C3 1.2(6)
C6 C7 C8 Ir1 176.5(3)
C4 C3 C8 C7 -1.1(6)
C2 C3 C8 C7 179.7(3)
C4 C3 C8 Ir1 -177.0(3)
C2 C3 C8 Ir1 3.8(4)
C44 Ir1 C8 C7 87.7(4)
C80 Ir1 C8 C7 -9.8(4)
N4 Ir1 C8 C7 131.1(14)
N7 Ir1 C8 C7 -88.5(4)
N1 Ir1 C8 C7 178.7(4)
C44 Ir1 C8 C3 -97.1(3)
C80 Ir1 C8 C3 165.4(3)
N4 Ir1 C8 C3 -53.7(16)
N7 Ir1 C8 C3 86.7(3)
N1 Ir1 C8 C3 -6.1(3)
N2 C1 C9 C10 126.6(4)
N3 C1 C9 C10 -52.7(6)
N2 C1 C9 C14 -49.1(6)
N3 C1 C9 C14 131.6(4)
C14 C9 C10 C11 -0.6(7)
C1 C9 C10 C11 -176.2(4)
C9 C10 C11 C12 -0.1(7)
C16A C11A C12A C13A -4.1(13)
C91 C11A C12A C13A 169.9(11)
C11A C12A C13A C14A -5.7(14)
C12A C13A C14A C15A 12(2)
C13A C14A C15A C16A -9(2)
C12A C11A C16A C15A 8.8(15)
C91 C11A C16A C15A -166.0(10)
C14A C15A C16A C11A -3.1(18)
C16B C11B C12B C13B -0.2(13)
C91 C11B C12B C13B 174.2(10)
C11B C12B C13B C14B 1.1(15)
C12B C13B C14B C15B 1(2)
C13B C14B C15B C16B -4(2)
C12B C11B C16B C15B -3.0(16)
C91 C11B C16B C15B -175.9(10)
C14B C15B C16B C11B 5.0(18)
C10 C11 C12 C13 0.7(8)
C11 C12 C13 C14 -0.7(8)
C12 C13 C14 C9 0.1(7)
C12 C13 C14 C15 -179.6(5)
C10 C9 C14 C13 0.6(6)
C1 C9 C14 C13 176.3(4)
C10 C9 C14 C15 -179.8(4)
C1 C9 C14 C15 -4.0(6)
C2 N3 C16 C21 80.4(4)
C1 N3 C16 C21 -82.6(4)
C2 N3 C16 C17 -99.2(4)
C1 N3 C16 C17 97.8(4)
C21 C16 C17 C18 -0.3(5)
N3 C16 C17 C18 179.2(3)
C21 C16 C17 C22 179.1(3)
N3 C16 C17 C22 -1.4(5)
C16 C17 C18 C19 1.3(6)
C22 C17 C18 C19 -178.2(4)
C17 C18 C19 C20 -1.1(6)
C17 C18 C19 C28 -179.3(4)
C18 C19 C20 C21 0.0(6)
C28 C19 C20 C21 178.2(4)
C19 C20 C21 C16 0.9(5)
C19 C20 C21 C34 -176.8(3)
C17 C16 C21 C20 -0.7(5)
N3 C16 C21 C20 179.8(3)
C17 C16 C21 C34 176.9(3)
N3 C16 C21 C34 -2.6(5)
C18 C17 C22 C23 -129.7(4)
C16 C17 C22 C23 50.9(6)
C18 C17 C22 C27 48.8(5)
C16 C17 C22 C27 -130.6(4)
C27 C22 C23 C24 1.0(6)
C17 C22 C23 C24 179.5(4)
C22 C23 C24 C25 0.3(7)
C23 C24 C25 C26 -0.7(8)
C24 C25 C26 C27 -0.2(8)
C25 C26 C27 C22 1.5(7)
C23 C22 C27 C26 -1.9(6)
C17 C22 C27 C26 179.5(4)
C20 C19 C28 C33 -126.5(5)
C18 C19 C28 C33 51.7(6)
C20 C19 C28 C29 50.6(6)
C18 C19 C28 C29 -131.3(5)
C33 C28 C29 C30 -1.4(7)
C19 C28 C29 C30 -178.5(4)
C28 C29 C30 C31 1.6(8)
C29 C30 C31 C32 -0.8(10)
C30 C31 C32 C33 -0.2(11)
C31 C32 C33 C28 0.3(10)
C29 C28 C33 C32 0.5(8)
C19 C28 C33 C32 177.6(5)
C20 C21 C34 C36 59.0(5)
C16 C21 C34 C36 -118.6(4)
C20 C21 C34 C35 -64.9(5)
C16 C21 C34 C35 117.6(4)
N4 N5 C37 N6 -1.7(4)
N4 N5 C37 C45 176.5(4)
C38 N6 C37 N5 1.9(4)
C52 N6 C37 N5 176.1(3)
C38 N6 C37 C45 -176.4(4)
C52 N6 C37 C45 -2.1(6)
N5 N4 C38 N6 0.2(4)
Ir1 N4 C38 N6 -176.2(2)
N5 N4 C38 C39 -178.8(3)
Ir1 N4 C38 C39 4.8(4)
C37 N6 C38 N4 -1.2(4)
C52 N6 C38 N4 -175.4(3)
C37 N6 C38 C39 177.5(4)
C52 N6 C38 C39 3.4(7)
N4 C38 C39 C40 174.9(4)
N6 C38 C39 C40 -3.7(7)
N4 C38 C39 C44 -4.0(5)
N6 C38 C39 C44 177.3(4)
C44 C39 C40 C41 -0.4(6)
C38 C39 C40 C41 -179.2(4)
C39 C40 C41 C42 0.4(6)
C40 C41 C42 C43 0.1(6)
C41 C42 C43 C44 -0.8(6)
C42 C43 C44 C39 0.8(6)
C42 C43 C44 Ir1 177.8(3)
C40 C39 C44 C43 -0.3(5)
C38 C39 C44 C43 178.7(3)
C40 C39 C44 Ir1 -177.6(3)
C38 C39 C44 Ir1 1.4(4)
C80 Ir1 C44 C43 98.8(4)
C8 Ir1 C44 C43 0.2(4)
N4 Ir1 C44 C43 -176.1(4)
N7 Ir1 C44 C43 150.8(8)
N1 Ir1 C44 C43 -78.9(4)
C80 Ir1 C44 C39 -84.3(3)
C8 Ir1 C44 C39 177.1(3)
N4 Ir1 C44 C39 0.8(3)
N7 Ir1 C44 C39 -32.3(10)
N1 Ir1 C44 C39 98.0(3)
N5 C37 C45 C46 142.3(5)
N6 C37 C45 C46 -39.7(7)
N5 C37 C45 C50 -35.7(7)
N6 C37 C45 C50 142.3(5)
C50 C45 C46 C47 0.0(10)
C37 C45 C46 C47 -177.9(6)
C45 C46 C47 C48 0.2(13)
C46 C47 C48 C49 0.2(15)
C47 C48 C49 C50 -0.9(15)
C48 C49 C50 C45 1.0(12)
C48 C49 C50 C51 -176.6(8)
C46 C45 C50 C49 -0.5(9)
C37 C45 C50 C49 177.4(5)
C46 C45 C50 C51 176.9(6)
C37 C45 C50 C51 -5.1(8)
C38 N6 C52 C53 105.4(5)
C37 N6 C52 C53 -67.6(6)
C38 N6 C52 C57 -77.8(6)
C37 N6 C52 C57 109.2(5)
C57 C52 C53 C54 -3.4(7)
N6 C52 C53 C54 173.4(4)
C57 C52 C53 C58 178.4(4)
N6 C52 C53 C58 -4.8(7)
C52 C53 C54 C55 2.2(8)
C58 C53 C54 C55 -179.6(5)
C53 C54 C55 C56 -0.5(9)
C53 C54 C55 C64 179.5(6)
C54 C55 C56 C57 0.0(9)
C64 C55 C56 C57 179.9(6)
C55 C56 C57 C52 -1.0(8)
C55 C56 C57 C70 179.1(5)
C53 C52 C57 C56 2.8(7)
N6 C52 C57 C56 -173.9(4)
C53 C52 C57 C70 -177.3(5)
N6 C52 C57 C70 6.0(7)
C54 C53 C58 C63 -54.2(7)
C52 C53 C58 C63 124.0(5)
C54 C53 C58 C59 125.1(5)
C52 C53 C58 C59 -56.6(7)
C63 C58 C59 C60 -0.8(7)
C53 C58 C59 C60 179.8(4)
C58 C59 C60 C61 0.9(8)
C59 C60 C61 C62 0.2(9)
C60 C61 C62 C63 -1.5(9)
C61 C62 C63 C58 1.7(9)
C59 C58 C63 C62 -0.5(7)
C53 C58 C63 C62 178.8(5)
C54 C55 C64 C69 139.7(6)
C56 C55 C64 C69 -40.2(9)
C54 C55 C64 C65 -41.7(9)
C56 C55 C64 C65 138.4(6)
C69 C64 C65 C66 -0.9(11)
C55 C64 C65 C66 -179.6(7)
C64 C65 C66 C67 0.9(14)
C65 C66 C67 C68 -0.3(16)
C66 C67 C68 C69 -0.3(15)
C65 C64 C69 C68 0.4(11)
C55 C64 C69 C68 179.0(7)
C67 C68 C69 C64 0.2(13)
C56 C57 C70 C71 79.9(7)
C52 C57 C70 C71 -100.0(6)
C56 C57 C70 C72 -45.4(7)
C52 C57 C70 C72 134.7(5)
N7 N8 C73 N9 -0.6(4)
N7 N8 C73 C81 -178.8(4)
C74 N9 C73 N8 0.9(5)
C88 N9 C73 N8 171.4(4)
C74 N9 C73 C81 179.0(4)
C88 N9 C73 C81 -10.4(7)
N8 N7 C74 N9 0.5(5)
Ir1 N7 C74 N9 178.2(3)
N8 N7 C74 C75 -179.2(3)
Ir1 N7 C74 C75 -1.5(5)
C73 N9 C74 N7 -0.8(4)
C88 N9 C74 N7 -171.9(4)
C73 N9 C74 C75 178.8(5)
C88 N9 C74 C75 7.7(7)
N7 C74 C75 C76 177.4(4)
N9 C74 C75 C76 -2.2(8)
N7 C74 C75 C80 -1.7(5)
N9 C74 C75 C80 178.6(4)
C80 C75 C76 C77 1.5(7)
C74 C75 C76 C77 -177.6(5)
C75 C76 C77 C78 -1.9(8)
C76 C77 C78 C79 1.9(8)
C77 C78 C79 C80 -1.4(8)
C78 C79 C80 C75 0.8(6)
C78 C79 C80 Ir1 174.0(4)
C76 C75 C80 C79 -0.9(6)
C74 C75 C80 C79 178.3(4)
C76 C75 C80 Ir1 -174.9(4)
C74 C75 C80 Ir1 4.3(5)
C44 Ir1 C80 C79 -3.4(4)
C8 Ir1 C80 C79 94.7(4)
N4 Ir1 C80 C79 -82.0(4)
N7 Ir1 C80 C79 -177.1(4)
N1 Ir1 C80 C79 161.8(7)
C44 Ir1 C80 C75 169.7(3)
C8 Ir1 C80 C75 -92.2(3)
N4 Ir1 C80 C75 91.1(3)
N7 Ir1 C80 C75 -4.0(3)
N1 Ir1 C80 C75 -25.1(10)
N8 C73 C81 C82 114.6(5)
N9 C73 C81 C82 -63.3(6)
N8 C73 C81 C86 -60.6(6)
N9 C73 C81 C86 121.4(5)
C86 C81 C82 C83 0.7(8)
C73 C81 C82 C83 -174.6(5)
C81 C82 C83 C84 -2.1(10)
C82 C83 C84 C85 1.8(11)
C83 C84 C85 C86 -0.1(10)
C82 C81 C86 C85 1.0(7)
C73 C81 C86 C85 176.2(4)
C82 C81 C86 C87 -179.0(5)
C73 C81 C86 C87 -3.8(7)
C84 C85 C86 C81 -1.4(8)
C84 C85 C86 C87 178.7(5)
C74 N9 C88 C93 81.2(5)
C73 N9 C88 C93 -87.7(6)
C74 N9 C88 C89 -95.4(6)
C73 N9 C88 C89 95.7(6)
C93 C88 C89 C90 -3.2(8)
N9 C88 C89 C90 173.2(5)
C93 C88 C89 C94 175.5(5)
N9 C88 C89 C94 -8.1(8)
C88 C89 C90 C91 1.8(9)
C94 C89 C90 C91 -176.9(6)
C89 C90 C91 C92 0.5(11)
C89 C90 C91 C11B 176.2(6)
C89 C90 C91 C11A -174.3(8)
C16B C11B C91 C90 -47.8(12)
C12B C11B C91 C90 138.8(8)
C16B C11B C91 C92 126.8(12)
C12B C11B C91 C92 -46.6(12)
C16B C11B C91 C11A 144.4(17)
C12B C11B C91 C11A -29.0(8)
C16A C11A C91 C90 32.4(14)
C12A C11A C91 C90 -141.7(10)
C16A C11A C91 C92 -143.0(8)
C12A C11A C91 C92 42.9(11)
C16A C11A C91 C11B 49.6(9)
C12A C11A C91 C11B -124.6(15)
C90 C91 C92 C93 -1.6(10)
C11B C91 C92 C93 -175.7(7)
C11A C91 C92 C93 174.7(6)
C91 C92 C93 C88 0.3(8)
C91 C92 C93 C106 179.3(5)
C89 C88 C93 C92 2.2(7)
N9 C88 C93 C92 -174.3(4)
C89 C88 C93 C106 -176.8(5)
N9 C88 C93 C106 6.7(7)
C90 C89 C94 C95 -139.9(6)
C88 C89 C94 C95 41.5(9)
C90 C89 C94 C99 43.9(9)
C88 C89 C94 C99 -134.7(6)
C99 C94 C95 C96 1.6(10)
C89 C94 C95 C96 -174.6(6)
C94 C95 C96 C97 -2.2(11)
C95 C96 C97 C98 0.6(14)
C96 C97 C98 C99 1.4(16)
C97 C98 C99 C94 -2.0(15)
C95 C94 C99 C98 0.4(11)
C89 C94 C99 C98 177.0(8)
C92 C93 C106 C108 63.5(7)
C88 C93 C106 C108 -117.6(6)
C92 C93 C106 C107 -61.6(7)
C88 C93 C106 C107 117.4(5)
